data_1536811
loop_
_publ_author_name
'Yang, W.-B.'
'Lu, C.-Z.'
'Lin, X.'
'Zhuang, H.-H.'

_publ_section_title
;
 Syntheses, structures and magnetic properties of three new extended
 iron-containing heteropolytungstates
;
_journal_name_full 'Zeitschrift fuer Anorganische und Allgemeine Chemie'
_journal_page_first 2046
_journal_page_last 2052
_journal_volume 629
_journal_year 2003
_chemical_formula_sum 'Fe2 H50 K6 O66 W12'
_chemical_name_systematic 'K6 ((Fe (H2 O)4)2 (H2 W12 O42)) (H2 O)16'
_space_group_IT_number 14
_symmetry_space_group_name_Hall '-P 2yn'
_symmetry_space_group_name_H-M 'P 1 21/n 1'
_cell_angle_alpha 90
_cell_angle_beta 93.407
_cell_angle_gamma 90
_cell_formula_units_Z 2
_cell_length_a 14.9967
_cell_length_b 10.3872
_cell_length_c 18.8237
_cell_volume 2927.055
_citation_journal_id_ASTM ZAACAB
_cod_data_source_file Yang_ZAACAB_2003_660.cif
_cod_data_source_block H50Fe2K6O66W12
_cod_original_sg_symbol_Hall '-P 2ybc (x-z,y,z)'
_cod_original_formula_sum 'H50 Fe2 K6 O66 W12'
_cod_database_code 1536811

loop_
_symmetry_equiv_pos_as_xyz
x,y,z
-x+1/2,y+1/2,-z+1/2
-x,-y,-z
x-1/2,-y-1/2,z-1/2

loop_
_atom_site_label
_atom_site_type_symbol
_atom_site_fract_x
_atom_site_fract_y
_atom_site_fract_z
_atom_site_occupancy
_atom_site_U_iso_or_equiv
K3 K+1 0.613 0.6786 0.3449 1 0.0
O10 O-2 0.5671 0.957 0.1625 1 0.0
W6 W+6 0.61669 0.76213 0.14595 1 0.0
O13 O-2 0.4909 0.2123 -0.0597 1 0.0
O25 O-2 0.3352 0.2798 0.1606 1 0.0
Fe1 Fe+2 0.34913 0.4649 0.11847 1 0.0
O30 O-2 0.2915 0.2668 0.3236 1 0.0
O32 O-2 0.5898 0.049 0.5064 1 0.0
K2 K+1 0.4672 0.301 0.2915 1 0.0
O19 O-2 0.3989 0.5326 0.2235 1 0.0
O3 O-2 0.2156 0.5099 0.1432 1 0.0
O11 O-2 0.4638 0.1434 0.0966 1 0.0
O18 O-2 0.6891 0.7688 0.2218 1 0.0
O17 O-2 0.481 0.4412 0.0887 1 0.0
O16 O-2 0.3794 0.9162 0.1267 1 0.0
O2 O-2 0.2412 0.0627 0.1875 1 0.0
W3 W+6 0.74037 0.98522 0.03473 1 0.0
O22 O-2 0.6904 0.8308 0.0784 1 0.0
O12 O-2 0.5963 0.2164 0.1987 1 0.0
O27 O-2 0.6077 0.1878 0.3814 1 0.0
O33 O-2 0.4576 0.422 0.4203 1 0.0
O28 O-2 0.6326 0.4511 0.2662 1 0.0
O8 O-2 0.4199 0.0708 0.2265 1 0.0
W4 W+6 0.33464 0.11372 0.14667 1 0.0
W1 W+6 0.4597 0.89962 0.23613 1 0.0
O26 O-2 0.4237 0.689 0.3985 1 0.0
O31 O-2 0.582 0.766 0.4911 1 0.0
O21 O-2 0.7126 0.0709 0.1168 1 0.0
O14 O-2 0.6472 0.3444 -0.0834 1 0.0
O15 O-2 0.6119 0.2503 0.051 1 0.0
O7 O-2 0.5073 0.7435 0.1997 1 0.0
W2 W+6 0.5799 0.12467 0.12144 1 0.0
K1 K+1 0.7016 0.0352 0.2877 1 0.0
O4 O-2 0.8531 0.9597 0.0514 1 0.0
O5 O-2 0.284 0.1137 0.0524 1 0.0
O6 O-2 0.365 0.8296 0.2709 1 0.0
W5 W+6 0.60817 0.1996 -0.04924 1 0.0
O23 O-2 0.7375 0.1335 -0.0197 1 0.0
O1 O-2 0.5321 0.9202 0.3097 1 0.0
O24 O-2 0.622 0.6006 0.1236 1 0.0
O29 O-2 0.726 0.8838 0.4069 1 0.0
O9 O-2 0.5929 0.0234 0.0165 1 0.0
O20 O-2 0.3005 0.391 0.0162 1 0.0
